data_1530126
loop_
_publ_author_name
'Kanishcheva, A.S.'
'Mikhailov, Yu.N.'
'Chernov, A.P.'

_publ_section_title
;
 Synthesis and structure of As Se I crystals
;
_journal_name_full 'Doklady Akademii Nauk SSSR'
_journal_page_first 1396
_journal_page_last 1398
_journal_volume 251
_journal_year 1980
_chemical_formula_sum 'As I Se'
_chemical_name_systematic 'As Se I'
_space_group_IT_number 14
_symmetry_space_group_name_Hall '-P 2yn'
_symmetry_space_group_name_H-M 'P 1 21/n 1'
_cell_angle_alpha 90
_cell_angle_beta 93.87
_cell_angle_gamma 90
_cell_formula_units_Z 4
_cell_length_a 8.839
_cell_length_b 4.189
_cell_length_c 9.775
_cell_volume 361.109
_citation_journal_id_ASTM DANKAS
_cod_data_source_file Kanishcheva_DANKAS_1980_566.cif
_cod_data_source_block As1I1Se1
_cod_original_cell_volume 361.1094
_cod_original_sg_symbol_Hall '-P 2ybc (x-z,y,z)'
_cod_original_formula_sum 'As1 I1 Se1'
_cod_database_code 1530126

loop_
_symmetry_equiv_pos_as_xyz
x,y,z
-x+1/2,y+1/2,-z+1/2
-x,-y,-z
x-1/2,-y-1/2,z-1/2

loop_
_atom_site_label
_atom_site_type_symbol
_atom_site_fract_x
_atom_site_fract_y
_atom_site_fract_z
_atom_site_occupancy
_atom_site_U_iso_or_equiv
Se1 Se-2 0.097 0.0389 0.1814 1 0.0
I1 I-1 0.2758 0.4894 0.9181 1 0.0
As1 As+3 0.3579 0.1378 0.1392 1 0.0
